data_7130058
loop_
_publ_author_name
'Wang, Lei'
'Huang, Zitong'
'Guo, Xiaoyu'
'Liu, Jian'
'Dong, Jinhuan'
'Xu, Xianxiu'

_publ_section_title
;
 Diastereodivergent synthesis of chromeno[2,3-b]chromenes by tuning the
 full reactivity centers of isocyanoacetate
;
_journal_name_full 'Chemical Communications'
_journal_paper_doi 10.1039/D2CC01632J
_journal_year 2022
_chemical_formula_moiety 'C29 H19 F2 N O3'
_chemical_formula_sum 'C29 H19 F2 N O3'
_chemical_formula_weight 467.45
_space_group_crystal_system triclinic
_space_group_IT_number 2
_space_group_name_Hall '-P 1'
_space_group_name_H-M_alt 'P -1'
_atom_sites_solution_hydrogens geom
_atom_sites_solution_primary direct
_atom_sites_solution_secondary difmap
_audit_creation_date 2021-04-15
_audit_creation_method
;
Olex2 1.2
(compiled 2018.05.29 svn.r3508 for OlexSys, GUI svn.r5506)
;
_audit_update_record
;
2021-04-15 deposited with the CCDC.	2022-05-04 downloaded from the CCDC.
;
_cell_angle_alpha 102.608(9)
_cell_angle_beta 104.040(8)
_cell_angle_gamma 106.219(8)
_cell_formula_units_Z 2
_cell_length_a 7.0756(5)
_cell_length_b 12.6433(14)
_cell_length_c 13.6801(14)
_cell_measurement_reflns_used 2408
_cell_measurement_temperature 293(2)
_cell_measurement_theta_max 70.3730
_cell_measurement_theta_min 8.9660
_cell_volume 1084.9(2)
_computing_cell_refinement 'CrysAlisPro 1.171.40.84a (Rigaku OD, 2020)'
_computing_data_collection 'CrysAlisPro 1.171.40.84a (Rigaku OD, 2020)'
_computing_data_reduction 'CrysAlisPro 1.171.40.84a (Rigaku OD, 2020)'
_computing_molecular_graphics 'Olex2 (Dolomanov et al., 2009)'
_computing_publication_material 'Olex2 (Dolomanov et al., 2009)'
_computing_structure_refinement 'XL (Sheldrick, 2008)'
_computing_structure_solution 'XS (Sheldrick, 2008)'
_diffrn_ambient_temperature 293(2)
_diffrn_detector 'CCD plate'
_diffrn_detector_area_resol_mean 16.0793
_diffrn_detector_type Eos
_diffrn_measured_fraction_theta_full 0.998
_diffrn_measured_fraction_theta_max 0.998
_diffrn_measurement_details
;
List of Runs (angles in degrees, time in seconds):

  # Type    Start    End  Width  t~exp~   \w     \q     \k     \f   Frames
#--------------------------------------------------------------------------
  1  \w     -4.00  22.00   1.00    1.00    --    0.00  90.00-130.00   26
  2  \w     -9.00  16.00   1.00    1.00    --    0.00 -90.00 114.00   25
  3  \w      6.00  68.00   1.00    1.00    --   54.00 -90.00 114.00   62
  4  \w     40.00 101.00   1.00    1.00    --  108.00 -90.00 114.00   61
  5  \w    116.00 141.00   1.00    1.00    --  108.00  90.00-130.00   25
  6  \w    -18.00   9.00   1.00    1.00    --    0.00 -77.00 -60.00   27
  7  \w    -20.00  28.00   1.00    1.00    --    0.00 -77.00  30.00   48
  8  \w    -16.00  11.00   1.00    1.00    --    0.00 -77.00-180.00   27
  9  \w     55.00  81.00   1.00    1.00    --   54.00-125.00   0.00   26
 10  \w    -13.00  72.00   1.00    1.00    --   54.00 -57.00 150.00   85
 11  \w    -18.00   8.00   1.00    1.00    --   54.00 -37.00-120.00   26
 12  \w     33.00 115.00   1.00    1.00    --   54.00  57.00  60.00   82
 13  \w     22.00  80.00   1.00    1.00    --   54.00 -37.00-120.00   58
 14  \w    104.00 177.00   1.00    1.00    --  108.00  77.00  60.00   73
 15  \w    105.00 177.00   1.00    1.00    --  108.00 111.00 -30.00   72
 16  \w    103.00 178.00   1.00    1.00    --  108.00  77.00 150.00   75
 17  \w    130.00 177.00   1.00    1.00    --  108.00  77.00-150.00   47
 18  \w     39.00  78.00   1.00    1.00    --  108.00 -50.00 120.00   39
 19  \w     73.00 129.00   1.00    1.00    --  108.00 178.00   0.00   56
 20  \w     81.00 106.00   1.00    1.00    --  108.00 -91.00  30.00   25
 21  \w    111.00 177.00   1.00    1.00    --  108.00 111.00-180.00   66
 22  \w     87.00 134.00   1.00    1.00    --  108.00 -77.00 -90.00   47
;
_diffrn_measurement_device 'four-circle diffractometer'
_diffrn_measurement_device_type 'SuperNova, Dual, Cu at home/near, Eos'
_diffrn_measurement_method '\w scans'
_diffrn_orient_matrix_type 'CrysAlisPro convention (1999,Acta A55,543-557)'
_diffrn_orient_matrix_UB_11 0.1557376000
_diffrn_orient_matrix_UB_12 -0.0339705000
_diffrn_orient_matrix_UB_13 -0.0502271000
_diffrn_orient_matrix_UB_21 -0.0230834000
_diffrn_orient_matrix_UB_22 0.0794833000
_diffrn_orient_matrix_UB_23 -0.0694513000
_diffrn_orient_matrix_UB_31 0.1807162000
_diffrn_orient_matrix_UB_32 0.1014656000
_diffrn_orient_matrix_UB_33 0.0868376000
_diffrn_radiation_monochromator mirror
_diffrn_radiation_probe x-ray
_diffrn_radiation_type CuK\a
_diffrn_radiation_wavelength 1.54184
_diffrn_reflns_av_R_equivalents 0.0173
_diffrn_reflns_av_unetI/netI 0.0304
_diffrn_reflns_limit_h_max 8
_diffrn_reflns_limit_h_min -8
_diffrn_reflns_limit_k_max 15
_diffrn_reflns_limit_k_min -14
_diffrn_reflns_limit_l_max 15
_diffrn_reflns_limit_l_min -15
_diffrn_reflns_number 4820
_diffrn_reflns_theta_full 67.05
_diffrn_reflns_theta_max 67.05
_diffrn_reflns_theta_min 3.83
_diffrn_source 'micro-focus sealed X-ray tube'
_diffrn_source_type 'SuperNova (Cu) X-ray Source'
_exptl_absorpt_coefficient_mu 0.867
_exptl_absorpt_correction_T_max 1.00000
_exptl_absorpt_correction_T_min 0.77396
_exptl_absorpt_correction_type multi-scan
_exptl_absorpt_process_details
;
CrysAlisPro 1.171.40.84a (Rigaku Oxford Diffraction, 2020)
Empirical absorption correction using spherical harmonics,
implemented in SCALE3 ABSPACK scaling algorithm.
;
_exptl_crystal_colour 'clear light colourless'
_exptl_crystal_density_diffrn 1.431
_exptl_crystal_density_method 'not measured'
_exptl_crystal_description plate
_exptl_crystal_F_000 484
_exptl_crystal_size_max 0.240
_exptl_crystal_size_mid 0.180
_exptl_crystal_size_min 0.050
_refine_diff_density_max 0.189
_refine_diff_density_min -0.153
_refine_diff_density_rms 0.037
_refine_ls_extinction_coef 0.0047(5)
_refine_ls_extinction_expression Fc^*^=kFc[1+0.001xFc^2^\l^3^/sin(2\q)]^-1/4^
_refine_ls_extinction_method SHELXL
_refine_ls_goodness_of_fit_ref 1.078
_refine_ls_hydrogen_treatment constr
_refine_ls_matrix_type full
_refine_ls_number_parameters 317
_refine_ls_number_reflns 3096
_refine_ls_number_restraints 0
_refine_ls_restrained_S_all 1.078
_refine_ls_R_factor_all 0.0476
_refine_ls_R_factor_gt 0.0418
_refine_ls_shift/su_max 0.000
_refine_ls_shift/su_mean 0.000
_refine_ls_structure_factor_coef Fsqd
_refine_ls_weighting_details 'calc w=1/[\s^2^(Fo^2^)+(0.0514P)^2^+0.3312P] where P=(Fo^2^+2Fc^2^)/3'
_refine_ls_weighting_scheme calc
_refine_ls_wR_factor_gt 0.1116
_refine_ls_wR_factor_ref 0.1177
_reflns_number_gt 2686
_reflns_number_total 3096
_reflns_threshold_expression >2sigma(I)
_cod_data_source_file d2cc01632j2.cif
_cod_data_source_block exp_225
_cod_original_cell_volume 1084.92(18)
_cod_database_code 7130058
_chemical_oxdiff_formula 'C1 H1 N1 O1'
_diffrn_oxdiff_digest_frames
;
0179ea4ff228f7e10dd05cef770cf74dfa00027cef9
;
_reflns_odcompleteness_completeness 79.82
_reflns_odcompleteness_iscentric 1
_reflns_odcompleteness_theta 66.97
_olex2_refinement_description
;
1. Fixed Uiso
 At 1.2 times of:
  All C(H) groups
2.a Ternary CH refined with riding coordinates:
 C7(H7), C17(H17)
2.b Aromatic/amide H refined with riding coordinates:
 C2(H2), C3(H3), C4(H4), C5(H5), C9(H9), C10(H10), C12(H12), C13(H13),
 C16(H16), C19(H19), C20(H20), C22(H22), C23(H23), C25(H25), C26(H26), C27(H27),
  C28(H28)
;
_olex2_submission_special_instructions 'No special instructions were received'
_oxdiff_exptl_absorpt_empirical_details
;
Empirical correction (ABSPACK) includes:
- Absorption correction using spherical harmonics
- Frame scaling
;
_oxdiff_exptl_absorpt_empirical_full_max 1.331
_oxdiff_exptl_absorpt_empirical_full_min 0.645

loop_
_space_group_symop_id
_space_group_symop_operation_xyz
1 'x, y, z'
2 '-x, -y, -z'

loop_
_atom_site_label
_atom_site_type_symbol
_atom_site_fract_x
_atom_site_fract_y
_atom_site_fract_z
_atom_site_U_iso_or_equiv
_atom_site_adp_type
_atom_site_occupancy
_atom_site_calc_flag
_atom_site_disorder_assembly
_atom_site_disorder_group
_atom_site_refinement_flags_posn
C1 C 0.3596(4) -0.01318(18) 0.27197(17) 0.0401(5) Uani 1 d . . .
C2 C 0.4673(4) -0.0873(2) 0.28184(19) 0.0530(6) Uani 1 d . . .
H2 H 0.4590 -0.1283 0.3303 0.064 Uiso 1 calc . . R
C3 C 0.5888(5) -0.0993(2) 0.2176(2) 0.0573(7) Uani 1 d . . .
H3 H 0.6607 -0.1504 0.2214 0.069 Uiso 1 calc . . R
C4 C 0.6036(4) -0.0357(2) 0.14801(19) 0.0507(6) Uani 1 d . . .
H4 H 0.6866 -0.0437 0.1056 0.061 Uiso 1 calc . . R
C5 C 0.4961(3) 0.03993(18) 0.14074(17) 0.0408(5) Uani 1 d . . .
H5 H 0.5082 0.0828 0.0939 0.049 Uiso 1 calc . . R
C6 C 0.3706(3) 0.05222(16) 0.20265(15) 0.0347(5) Uani 1 d . . .
C7 C 0.2357(3) 0.12687(16) 0.20129(15) 0.0321(5) Uani 1 d . . .
H7 H 0.0919 0.0728 0.1763 0.038 Uiso 1 calc . . R
C8 C 0.2478(3) 0.19434(16) 0.12286(15) 0.0327(5) Uani 1 d . . .
C9 C 0.0826(4) 0.16022(18) 0.03026(16) 0.0406(5) Uani 1 d . . .
H9 H -0.0347 0.0965 0.0178 0.049 Uiso 1 calc . . R
C10 C 0.0879(4) 0.21876(19) -0.04444(17) 0.0509(6) Uani 1 d . . .
H10 H -0.0240 0.1955 -0.1063 0.061 Uiso 1 calc . . R
C11 C 0.2621(4) 0.3114(2) -0.02425(18) 0.0524(6) Uani 1 d . . .
C12 C 0.4294(4) 0.3486(2) 0.06528(19) 0.0506(6) Uani 1 d . . .
H12 H 0.5455 0.4126 0.0766 0.061 Uiso 1 calc . . R
C13 C 0.4231(3) 0.28913(19) 0.13907(17) 0.0414(5) Uani 1 d . . .
H13 H 0.5369 0.3127 0.2000 0.050 Uiso 1 calc . . R
C14 C 0.2761(3) 0.19626(16) 0.31788(15) 0.0303(4) Uani 1 d . . .
C15 C 0.2539(3) 0.10822(17) 0.38357(16) 0.0361(5) Uani 1 d . . .
C16 C 0.5678(4) 0.24607(18) 0.44719(17) 0.0404(5) Uani 1 d . . .
H16 H 0.7049 0.2864 0.4905 0.048 Uiso 1 calc . . R
C17 C 0.1210(3) 0.26194(16) 0.32927(15) 0.0316(4) Uani 1 d . . .
H17 H -0.0175 0.2060 0.2859 0.038 Uiso 1 calc . . R
C18 C 0.1496(3) 0.36388(16) 0.28605(15) 0.0334(5) Uani 1 d . . .
C19 C -0.0013(3) 0.35803(18) 0.19642(17) 0.0388(5) Uani 1 d . . .
H19 H -0.1216 0.2927 0.1657 0.047 Uiso 1 calc . . R
C20 C 0.0230(4) 0.4473(2) 0.15159(19) 0.0496(6) Uani 1 d . . .
H20 H -0.0780 0.4419 0.0909 0.060 Uiso 1 calc . . R
C21 C 0.1983(4) 0.5428(2) 0.1987(2) 0.0506(6) Uani 1 d . . .
C22 C 0.3498(4) 0.55523(19) 0.2890(2) 0.0484(6) Uani 1 d . . .
H22 H 0.4662 0.6225 0.3206 0.058 Uiso 1 calc . . R
C23 C 0.3243(3) 0.46471(17) 0.33171(17) 0.0402(5) Uani 1 d . . .
H23 H 0.4264 0.4713 0.3925 0.048 Uiso 1 calc . . R
C24 C 0.1179(3) 0.28978(17) 0.44287(16) 0.0339(5) Uani 1 d . . .
C25 C 0.1254(3) 0.39454(18) 0.50587(16) 0.0387(5) Uani 1 d . . .
H25 H 0.1444 0.4582 0.4809 0.046 Uiso 1 calc . . R
C26 C 0.1049(4) 0.4050(2) 0.60537(17) 0.0453(6) Uani 1 d . . .
H26 H 0.1132 0.4759 0.6471 0.054 Uiso 1 calc . . R
C27 C 0.0724(4) 0.3109(2) 0.64318(17) 0.0485(6) Uani 1 d . . .
H27 H 0.0529 0.3178 0.7088 0.058 Uiso 1 calc . . R
C28 C 0.0688(4) 0.2067(2) 0.58346(17) 0.0451(6) Uani 1 d . . .
H28 H 0.0505 0.1432 0.6088 0.054 Uiso 1 calc . . R
C29 C 0.0931(3) 0.19881(18) 0.48550(16) 0.0372(5) Uani 1 d . . .
F1 F 0.2695(3) 0.37080(14) -0.09618(13) 0.0861(6) Uani 1 d . . .
F2 F 0.2246(3) 0.62964(14) 0.15416(15) 0.0842(6) Uani 1 d . . .
N1 N 0.4920(3) 0.27595(14) 0.36840(13) 0.0342(4) Uani 1 d . . .
O1 O 0.2236(3) -0.00524(12) 0.33003(12) 0.0447(4) Uani 1 d . . .
O2 O 0.4476(2) 0.15454(13) 0.46821(11) 0.0436(4) Uani 1 d . . .
O3 O 0.0913(2) 0.09414(12) 0.42520(12) 0.0418(4) Uani 1 d . . .

loop_
_atom_site_aniso_label
_atom_site_aniso_U_11
_atom_site_aniso_U_22
_atom_site_aniso_U_33
_atom_site_aniso_U_23
_atom_site_aniso_U_13
_atom_site_aniso_U_12
C1 0.0481(13) 0.0356(11) 0.0380(11) 0.0111(9) 0.0149(10) 0.0159(10)
C2 0.0770(19) 0.0462(13) 0.0486(14) 0.0220(11) 0.0210(13) 0.0343(13)
C3 0.0729(19) 0.0597(15) 0.0546(15) 0.0203(12) 0.0212(14) 0.0432(14)
C4 0.0534(15) 0.0593(15) 0.0470(13) 0.0142(11) 0.0191(12) 0.0299(13)
C5 0.0437(13) 0.0450(12) 0.0361(11) 0.0127(9) 0.0127(10) 0.0192(10)
C6 0.0364(11) 0.0325(10) 0.0314(10) 0.0082(8) 0.0070(9) 0.0112(9)
C7 0.0305(10) 0.0322(10) 0.0309(10) 0.0088(8) 0.0084(8) 0.0092(8)
C8 0.0374(11) 0.0334(10) 0.0294(10) 0.0094(8) 0.0113(9) 0.0153(9)
C9 0.0454(13) 0.0343(10) 0.0348(11) 0.0061(9) 0.0046(10) 0.0140(10)
C10 0.0672(17) 0.0458(13) 0.0312(11) 0.0097(9) 0.0004(11) 0.0223(12)
C11 0.0775(18) 0.0502(13) 0.0369(12) 0.0237(10) 0.0177(13) 0.0262(13)
C12 0.0563(15) 0.0495(13) 0.0504(14) 0.0250(11) 0.0214(12) 0.0138(12)
C13 0.0395(12) 0.0493(12) 0.0371(11) 0.0191(9) 0.0118(10) 0.0142(10)
C14 0.0310(10) 0.0300(9) 0.0292(10) 0.0113(8) 0.0092(8) 0.0081(8)
C15 0.0417(12) 0.0350(10) 0.0358(11) 0.0146(8) 0.0157(10) 0.0142(9)
C16 0.0385(12) 0.0444(12) 0.0374(11) 0.0148(9) 0.0093(10) 0.0141(10)
C17 0.0290(10) 0.0326(10) 0.0315(10) 0.0105(8) 0.0084(8) 0.0091(8)
C18 0.0372(11) 0.0338(10) 0.0336(10) 0.0113(8) 0.0140(9) 0.0161(9)
C19 0.0390(12) 0.0403(11) 0.0383(11) 0.0119(9) 0.0110(10) 0.0170(10)
C20 0.0567(15) 0.0572(14) 0.0465(13) 0.0257(11) 0.0145(12) 0.0316(13)
C21 0.0632(16) 0.0447(13) 0.0637(16) 0.0319(11) 0.0298(13) 0.0286(12)
C22 0.0483(14) 0.0358(11) 0.0620(15) 0.0167(10) 0.0203(12) 0.0130(11)
C23 0.0400(12) 0.0364(11) 0.0419(12) 0.0121(9) 0.0108(10) 0.0122(10)
C24 0.0296(10) 0.0396(11) 0.0324(10) 0.0120(8) 0.0097(9) 0.0117(9)
C25 0.0361(11) 0.0434(11) 0.0376(11) 0.0117(9) 0.0115(9) 0.0165(10)
C26 0.0417(13) 0.0536(13) 0.0385(12) 0.0066(10) 0.0099(10) 0.0220(11)
C27 0.0468(14) 0.0693(16) 0.0333(12) 0.0154(11) 0.0156(11) 0.0243(12)
C28 0.0456(13) 0.0570(13) 0.0419(13) 0.0248(10) 0.0194(11) 0.0199(11)
C29 0.0357(12) 0.0413(11) 0.0380(11) 0.0142(9) 0.0159(10) 0.0137(9)
F1 0.1215(16) 0.0790(11) 0.0595(10) 0.0495(9) 0.0189(10) 0.0251(11)
F2 0.1042(14) 0.0666(10) 0.1057(14) 0.0627(10) 0.0373(12) 0.0348(10)
N1 0.0319(9) 0.0356(9) 0.0323(9) 0.0103(7) 0.0073(7) 0.0105(7)
O1 0.0613(10) 0.0326(7) 0.0497(9) 0.0180(6) 0.0277(8) 0.0184(7)
O2 0.0458(9) 0.0521(9) 0.0375(8) 0.0234(7) 0.0104(7) 0.0190(8)
O3 0.0489(9) 0.0380(8) 0.0457(9) 0.0178(6) 0.0252(7) 0.0137(7)

loop_
_atom_type_symbol
_atom_type_description
_atom_type_scat_dispersion_real
_atom_type_scat_dispersion_imag
_atom_type_scat_source
C C 0.0181 0.0091 'International Tables Vol C Tables 4.2.6.8 and 6.1.1.4'
H H 0.0000 0.0000 'International Tables Vol C Tables 4.2.6.8 and 6.1.1.4'
F F 0.0727 0.0534 'International Tables Vol C Tables 4.2.6.8 and 6.1.1.4'
N N 0.0311 0.0180 'International Tables Vol C Tables 4.2.6.8 and 6.1.1.4'
O O 0.0492 0.0322 'International Tables Vol C Tables 4.2.6.8 and 6.1.1.4'

loop_
_geom_angle_atom_site_label_1
_geom_angle_atom_site_label_2
_geom_angle_atom_site_label_3
_geom_angle
_geom_angle_site_symmetry_1
_geom_angle_site_symmetry_3
_geom_angle_publ_flag
C2 C1 C6 123.2(2) . . ?
C2 C1 O1 119.66(19) . . ?
C6 C1 O1 117.0(2) . . ?
C1 C2 H2 120.9 . . ?
C1 C2 C3 118.2(2) . . ?
C3 C2 H2 120.9 . . ?
C2 C3 H3 119.9 . . ?
C4 C3 C2 120.2(2) . . ?
C4 C3 H3 119.9 . . ?
C3 C4 H4 119.7 . . ?
C3 C4 C5 120.6(2) . . ?
C5 C4 H4 119.7 . . ?
C4 C5 H5 119.8 . . ?
C4 C5 C6 120.5(2) . . ?
C6 C5 H5 119.8 . . ?
C1 C6 C7 115.35(18) . . ?
C5 C6 C1 117.3(2) . . ?
C5 C6 C7 127.28(18) . . ?
C6 C7 H7 105.6 . . ?
C6 C7 C14 107.97(16) . . ?
C8 C7 C6 113.73(16) . . ?
C8 C7 H7 105.6 . . ?
C8 C7 C14 117.23(15) . . ?
C14 C7 H7 105.6 . . ?
C9 C8 C7 119.65(18) . . ?
C9 C8 C13 118.13(19) . . ?
C13 C8 C7 122.20(18) . . ?
C8 C9 H9 119.2 . . ?
C8 C9 C10 121.6(2) . . ?
C10 C9 H9 119.2 . . ?
C9 C10 H10 121.1 . . ?
C11 C10 C9 117.8(2) . . ?
C11 C10 H10 121.1 . . ?
C10 C11 C12 123.1(2) . . ?
C10 C11 F1 118.7(2) . . ?
C12 C11 F1 118.2(2) . . ?
C11 C12 H12 120.7 . . ?
C11 C12 C13 118.6(2) . . ?
C13 C12 H12 120.7 . . ?
C8 C13 H13 119.6 . . ?
C12 C13 C8 120.7(2) . . ?
C12 C13 H13 119.6 . . ?
C7 C14 C15 107.90(15) . . ?
C7 C14 C17 113.19(17) . . ?
C17 C14 C15 108.83(15) . . ?
N1 C14 C7 111.77(15) . . ?
N1 C14 C15 103.99(16) . . ?
N1 C14 C17 110.67(15) . . ?
O1 C15 C14 116.15(16) . . ?
O1 C15 O2 108.67(18) . . ?
O2 C15 C14 103.77(15) . . ?
O3 C15 C14 116.40(18) . . ?
O3 C15 O1 102.33(15) . . ?
O3 C15 O2 109.38(16) . . ?
N1 C16 H16 120.2 . . ?
N1 C16 O2 119.7(2) . . ?
O2 C16 H16 120.2 . . ?
C14 C17 H17 105.7 . . ?
C18 C17 C14 114.98(15) . . ?
C18 C17 H17 105.7 . . ?
C18 C17 C24 114.37(16) . . ?
C24 C17 C14 109.38(17) . . ?
C24 C17 H17 105.7 . . ?
C19 C18 C17 119.74(18) . . ?
C19 C18 C23 117.50(19) . . ?
C23 C18 C17 122.76(19) . . ?
C18 C19 H19 119.2 . . ?
C20 C19 C18 121.6(2) . . ?
C20 C19 H19 119.2 . . ?
C19 C20 H20 120.9 . . ?
C21 C20 C19 118.3(2) . . ?
C21 C20 H20 120.9 . . ?
C20 C21 C22 122.9(2) . . ?
F2 C21 C20 118.5(2) . . ?
F2 C21 C22 118.6(2) . . ?
C21 C22 H22 121.0 . . ?
C21 C22 C23 118.0(2) . . ?
C23 C22 H22 121.0 . . ?
C18 C23 H23 119.2 . . ?
C22 C23 C18 121.7(2) . . ?
C22 C23 H23 119.2 . . ?
C25 C24 C17 126.97(19) . . ?
C29 C24 C17 116.12(18) . . ?
C29 C24 C25 116.80(19) . . ?
C24 C25 H25 119.6 . . ?
C26 C25 C24 120.7(2) . . ?
C26 C25 H25 119.6 . . ?
C25 C26 H26 119.7 . . ?
C27 C26 C25 120.6(2) . . ?
C27 C26 H26 119.7 . . ?
C26 C27 H27 120.0 . . ?
C28 C27 C26 119.9(2) . . ?
C28 C27 H27 120.0 . . ?
C27 C28 H28 120.8 . . ?
C29 C28 C27 118.5(2) . . ?
C29 C28 H28 120.8 . . ?
C24 C29 O3 117.83(17) . . ?
C28 C29 C24 123.4(2) . . ?
C28 C29 O3 118.75(19) . . ?
C16 N1 C14 106.42(17) . . ?
C15 O1 C1 113.14(15) . . ?
C16 O2 C15 105.75(16) . . ?
C15 O3 C29 112.55(15) . . ?

loop_
_geom_bond_atom_site_label_1
_geom_bond_atom_site_label_2
_geom_bond_distance
_geom_bond_site_symmetry_2
_geom_bond_publ_flag
C1 C2 1.372(4) . ?
C1 C6 1.390(3) . ?
C1 O1 1.399(3) . ?
C2 H2 0.9300 . ?
C2 C3 1.384(3) . ?
C3 H3 0.9300 . ?
C3 C4 1.379(3) . ?
C4 H4 0.9300 . ?
C4 C5 1.384(3) . ?
C5 H5 0.9300 . ?
C5 C6 1.384(3) . ?
C6 C7 1.518(3) . ?
C7 H7 0.9800 . ?
C7 C8 1.513(3) . ?
C7 C14 1.557(3) . ?
C8 C9 1.385(3) . ?
C8 C13 1.394(3) . ?
C9 H9 0.9300 . ?
C9 C10 1.388(3) . ?
C10 H10 0.9300 . ?
C10 C11 1.362(3) . ?
C11 C12 1.363(4) . ?
C11 F1 1.364(2) . ?
C12 H12 0.9300 . ?
C12 C13 1.386(3) . ?
C13 H13 0.9300 . ?
C14 C15 1.574(3) . ?
C14 C17 1.566(3) . ?
C14 N1 1.466(2) . ?
C15 O1 1.391(2) . ?
C15 O2 1.431(3) . ?
C15 O3 1.388(2) . ?
C16 H16 0.9300 . ?
C16 N1 1.266(3) . ?
C16 O2 1.364(2) . ?
C17 H17 0.9800 . ?
C17 C18 1.516(3) . ?
C17 C24 1.524(3) . ?
C18 C19 1.389(3) . ?
C18 C23 1.393(3) . ?
C19 H19 0.9300 . ?
C19 C20 1.387(3) . ?
C20 H20 0.9300 . ?
C20 C21 1.359(3) . ?
C21 C22 1.371(4) . ?
C21 F2 1.358(2) . ?
C22 H22 0.9300 . ?
C22 C23 1.383(3) . ?
C23 H23 0.9300 . ?
C24 C25 1.393(3) . ?
C24 C29 1.387(3) . ?
C25 H25 0.9300 . ?
C25 C26 1.385(3) . ?
C26 H26 0.9300 . ?
C26 C27 1.381(3) . ?
C27 H27 0.9300 . ?
C27 C28 1.381(3) . ?
C28 H28 0.9300 . ?
C28 C29 1.378(3) . ?
C29 O3 1.393(2) . ?

loop_
_geom_torsion_atom_site_label_1
_geom_torsion_atom_site_label_2
_geom_torsion_atom_site_label_3
_geom_torsion_atom_site_label_4
_geom_torsion
_geom_torsion_site_symmetry_1
_geom_torsion_site_symmetry_2
_geom_torsion_site_symmetry_3
_geom_torsion_site_symmetry_4
_geom_torsion_publ_flag
C1 C2 C3 C4 1.6(4) . . . . ?
C1 C6 C7 C8 -178.53(17) . . . . ?
C1 C6 C7 C14 49.6(2) . . . . ?
C2 C1 C6 C5 0.5(3) . . . . ?
C2 C1 C6 C7 178.6(2) . . . . ?
C2 C1 O1 C15 130.8(2) . . . . ?
C2 C3 C4 C5 -0.6(4) . . . . ?
C3 C4 C5 C6 -0.5(4) . . . . ?
C4 C5 C6 C1 0.6(3) . . . . ?
C4 C5 C6 C7 -177.2(2) . . . . ?
C5 C6 C7 C8 -0.7(3) . . . . ?
C5 C6 C7 C14 -132.6(2) . . . . ?
C6 C1 C2 C3 -1.6(4) . . . . ?
C6 C1 O1 C15 -52.1(2) . . . . ?
C6 C7 C8 C9 106.2(2) . . . . ?
C6 C7 C8 C13 -72.2(2) . . . . ?
C6 C7 C14 C15 -50.33(19) . . . . ?
C6 C7 C14 C17 -170.82(14) . . . . ?
C6 C7 C14 N1 63.4(2) . . . . ?
C7 C8 C9 C10 -179.3(2) . . . . ?
C7 C8 C13 C12 179.6(2) . . . . ?
C7 C14 C15 O1 5.5(2) . . . . ?
C7 C14 C15 O2 124.66(17) . . . . ?
C7 C14 C15 O3 -115.13(18) . . . . ?
C7 C14 C17 C18 -70.0(2) . . . . ?
C7 C14 C17 C24 159.71(15) . . . . ?
C7 C14 N1 C16 -119.94(19) . . . . ?
C8 C7 C14 C15 179.67(17) . . . . ?
C8 C7 C14 C17 59.2(2) . . . . ?
C8 C7 C14 N1 -66.6(2) . . . . ?
C8 C9 C10 C11 0.3(4) . . . . ?
C9 C8 C13 C12 1.2(3) . . . . ?
C9 C10 C11 C12 -0.1(4) . . . . ?
C9 C10 C11 F1 -179.3(2) . . . . ?
C10 C11 C12 C13 0.5(4) . . . . ?
C11 C12 C13 C8 -1.0(4) . . . . ?
C13 C8 C9 C10 -0.9(3) . . . . ?
C14 C7 C8 C9 -126.5(2) . . . . ?
C14 C7 C8 C13 55.1(3) . . . . ?
C14 C15 O1 C1 46.4(2) . . . . ?
C14 C15 O2 C16 -5.7(2) . . . . ?
C14 C15 O3 C29 -53.6(2) . . . . ?
C14 C17 C18 C19 111.5(2) . . . . ?
C14 C17 C18 C23 -67.7(2) . . . . ?
C14 C17 C24 C25 134.9(2) . . . . ?
C14 C17 C24 C29 -49.1(2) . . . . ?
C15 C14 C17 C18 170.04(15) . . . . ?
C15 C14 C17 C24 39.76(19) . . . . ?
C15 C14 N1 C16 -3.8(2) . . . . ?
C17 C14 C15 O1 128.67(18) . . . . ?
C17 C14 C15 O2 -112.16(17) . . . . ?
C17 C14 C15 O3 8.0(2) . . . . ?
C17 C14 N1 C16 112.92(19) . . . . ?
C17 C18 C19 C20 -177.13(19) . . . . ?
C17 C18 C23 C22 178.0(2) . . . . ?
C17 C24 C25 C26 174.9(2) . . . . ?
C17 C24 C29 C28 -174.1(2) . . . . ?
C17 C24 C29 O3 5.4(3) . . . . ?
C18 C17 C24 C25 4.3(3) . . . . ?
C18 C17 C24 C29 -179.70(18) . . . . ?
C18 C19 C20 C21 -1.1(4) . . . . ?
C19 C18 C23 C22 -1.1(3) . . . . ?
C19 C20 C21 C22 -1.0(4) . . . . ?
C19 C20 C21 F2 178.9(2) . . . . ?
C20 C21 C22 C23 1.9(4) . . . . ?
C21 C22 C23 C18 -0.8(3) . . . . ?
C23 C18 C19 C20 2.1(3) . . . . ?
C24 C17 C18 C19 -120.7(2) . . . . ?
C24 C17 C18 C23 60.1(3) . . . . ?
C24 C25 C26 C27 -1.3(3) . . . . ?
C24 C29 O3 C15 47.7(3) . . . . ?
C25 C24 C29 C28 2.3(3) . . . . ?
C25 C24 C29 O3 -178.13(18) . . . . ?
C25 C26 C27 C28 2.7(4) . . . . ?
C26 C27 C28 C29 -1.6(4) . . . . ?
C27 C28 C29 C24 -1.0(4) . . . . ?
C27 C28 C29 O3 179.5(2) . . . . ?
C28 C29 O3 C15 -132.7(2) . . . . ?
C29 C24 C25 C26 -1.1(3) . . . . ?
F1 C11 C12 C13 179.7(2) . . . . ?
F2 C21 C22 C23 -178.0(2) . . . . ?
N1 C14 C15 O1 -113.35(19) . . . . ?
N1 C14 C15 O2 5.83(19) . . . . ?
N1 C14 C15 O3 126.03(18) . . . . ?
N1 C14 C17 C18 56.4(2) . . . . ?
N1 C14 C17 C24 -73.93(18) . . . . ?
N1 C16 O2 C15 3.9(3) . . . . ?
O1 C1 C2 C3 175.4(2) . . . . ?
O1 C1 C6 C5 -176.54(18) . . . . ?
O1 C1 C6 C7 1.5(3) . . . . ?
O1 C15 O2 C16 118.51(18) . . . . ?
O1 C15 O3 C29 178.64(17) . . . . ?
O2 C15 O1 C1 -70.1(2) . . . . ?
O2 C15 O3 C29 63.5(2) . . . . ?
O2 C16 N1 C14 0.2(3) . . . . ?
O3 C15 O1 C1 174.30(17) . . . . ?
O3 C15 O2 C16 -130.52(17) . . . . ?
